data_2205525
loop_
_publ_author_name
'Gao, Shan'
'Su, Hong'
'Huo, Li Hua'
'Ng, Seik Weng'

_publ_section_title <i>catena</i>-Poly[[diaquacadmium(II)]-\m-4-(carboxylatomethylsulfanyl)phenoxyacetato]
_journal_issue 4
_journal_name_full 'Acta Crystallographica Section E'
_journal_page_first m725
_journal_page_last m726
_journal_paper_doi 10.1107/S1600536805008500
_journal_volume 61
_journal_year 2005
_chemical_formula_iupac '[Cd (C10 H8 O3 S) (H2 O)2]'
_chemical_formula_moiety 'C10 H8 O5 S , 2H2 O, Cd'
_chemical_formula_sum 'C10 H12 Cd O7 S'
_chemical_formula_weight 388.66
_chemical_name_systematic catena-Poly[[diaquacadmium(II)]-\m-4-(carboxylatomethylsulfanyl)phenyoxyacetato]
_space_group_IT_number 15
_symmetry_cell_setting monoclinic
_symmetry_space_group_name_Hall '-C 2yc'
_symmetry_space_group_name_H-M 'C 1 2/c 1'
_atom_sites_solution_hydrogens geom
_atom_sites_solution_primary direct
_atom_sites_solution_secondary difmap
_audit_creation_method SHELXL97
_cell_angle_alpha 90.00
_cell_angle_beta 94.64(3)
_cell_angle_gamma 90.00
_cell_formula_units_Z 4
_cell_length_a 11.991(2)
_cell_length_b 5.4860(10)
_cell_length_c 18.894(4)
_cell_measurement_reflns_used 5056
_cell_measurement_temperature 293(2)
_cell_measurement_theta_max 27.5
_cell_measurement_theta_min 3.4
_cell_volume 1238.8(4)
_computing_cell_refinement RAPID-AUTO
_computing_data_collection 'RAPID-AUTO (Rigaku, 1998)'
_computing_data_reduction 'CrystalStructure (Rigaku/MSC, 2002)'
_computing_molecular_graphics 'ORTEPII (Johnson, 1976)'
_computing_publication_material SHELXL97
_computing_structure_refinement 'SHELXL97 (Sheldrick, 1997)'
_computing_structure_solution 'SHELXS97 (Sheldrick, 1997)'
_diffrn_ambient_temperature 295(2)
_diffrn_measured_fraction_theta_full 0.93
_diffrn_measured_fraction_theta_max 0.93
_diffrn_measurement_device_type 'Rigaku R-AXIS RAPID'
_diffrn_measurement_method \w
_diffrn_radiation_monochromator graphite
_diffrn_radiation_source 'fine-focus sealed tube'
_diffrn_radiation_type MoK\a
_diffrn_radiation_wavelength 0.71073
_diffrn_reflns_av_R_equivalents 0.023
_diffrn_reflns_av_sigmaI/netI 0.019
_diffrn_reflns_limit_h_max 15
_diffrn_reflns_limit_h_min -15
_diffrn_reflns_limit_k_max 7
_diffrn_reflns_limit_k_min -6
_diffrn_reflns_limit_l_max 24
_diffrn_reflns_limit_l_min -24
_diffrn_reflns_number 5107
_diffrn_reflns_theta_full 27.5
_diffrn_reflns_theta_max 27.48
_diffrn_reflns_theta_min 3.41
_diffrn_standards_decay_% 0
_diffrn_standards_interval_count 0
_diffrn_standards_interval_time 0
_diffrn_standards_number 0
_exptl_absorpt_coefficient_mu 1.957
_exptl_absorpt_correction_T_max 0.771
_exptl_absorpt_correction_T_min 0.556
_exptl_absorpt_correction_type multi-scan
_exptl_absorpt_process_details '(ABSCOR; Higashi, 1995)'
_exptl_crystal_colour colourless
_exptl_crystal_density_diffrn 2.084
_exptl_crystal_density_meas ?
_exptl_crystal_density_method .
_exptl_crystal_description block
_exptl_crystal_F_000 768
_exptl_crystal_size_max 0.38
_exptl_crystal_size_mid 0.26
_exptl_crystal_size_min 0.14
_refine_diff_density_max 0.78
_refine_diff_density_min -0.55
_refine_ls_extinction_method none
_refine_ls_goodness_of_fit_ref 1.11
_refine_ls_hydrogen_treatment mixed
_refine_ls_matrix_type full
_refine_ls_number_parameters 96
_refine_ls_number_reflns 1332
_refine_ls_number_restraints 23
_refine_ls_restrained_S_all 1.19
_refine_ls_R_factor_all 0.039
_refine_ls_R_factor_gt 0.035
_refine_ls_shift/su_max 0.001
_refine_ls_shift/su_mean 0.000
_refine_ls_structure_factor_coef Fsqd
_refine_ls_weighting_details 'calc w = 1/[\s^2^(Fo^2^)+(0.0451P)^2^+8.8641P] where P=(Fo^2^+2Fc^2^)/3'
_refine_ls_weighting_scheme calc
_refine_ls_wR_factor_gt 0.093
_refine_ls_wR_factor_ref 0.094
_reflns_number_gt 1269
_reflns_number_total 1332
_reflns_threshold_expression I>2\s(I)
_cod_data_source_file kp6025.cif
_cod_data_source_block I
_cod_depositor_comments
;
The following automatic conversions were performed:
'_symmetry_cell_setting' value 'Monoclinic' changed to 'monoclinic'
according to '/home/saulius/struct/CIF-dictionaries/cif_core.dic'
dictionary named 'cif_core.dic' version 2.4.1 from 2010-06-29.

Automatic conversion script
Id: cif_fix_enum 1527 2010-12-29 10:47:43Z saulius 

The following automatic conversions were performed:

'_symmetry_cell_setting' value 'Monoclinic' changed to 'monoclinic'
according to /home/saulius/struct/CIF-dictionaries/cif_core.dic
dictionary named 'cif_core.dic' version 2.4.1 from 2010-06-29.

Automatic conversion script
Id: cif_fix_values 1715 2011-07-08 13:25:40Z adriana 
;
_cod_original_sg_symbol_H-M 'C 2/c'
_cod_database_code 2205525
_cod_database_fobs_code 2205525

loop_
_symmetry_equiv_pos_as_xyz
'x, y, z'
'-x, y, -z+1/2'
'x+1/2, y+1/2, z'
'-x+1/2, y+1/2, -z+1/2'
'-x, -y, -z'
'x, -y, z-1/2'
'-x+1/2, -y+1/2, -z'
'x+1/2, -y+1/2, z-1/2'

loop_
_atom_site_label
_atom_site_fract_x
_atom_site_fract_y
_atom_site_fract_z
_atom_site_U_iso_or_equiv
_atom_site_adp_type
_atom_site_calc_flag
_atom_site_refinement_flags
_atom_site_occupancy
_atom_site_disorder_assembly
_atom_site_disorder_group
_atom_site_type_symbol
Cd1 0.5000 0.19755(9) 0.7500 0.0294(2) Uani d S 1 . . Cd
S1 0.3985(2) 0.9219(7) 0.5942(2) 0.0417(7) Uani d PD 0.50 A 1 S
O1W 0.6017(3) -0.0870(8) 0.7051(3) 0.0540(10) Uani d D 1 . . O
O1 0.3245(3) 0.3756(7) 0.7082(2) 0.0350(10) Uani d . 1 . . O
O2 0.4778(3) 0.5091(6) 0.6640(2) 0.0310(10) Uani d . 1 . . O
O3 0.3646(9) 0.894(2) 0.5887(7) 0.0420(10) Uani d PD 0.50 A 2 O
C1 0.3740(4) 0.5209(8) 0.6693(2) 0.0270(10) Uani d . 1 A . C
C2 0.3036(4) 0.7104(9) 0.6287(2) 0.0310(10) Uani d D 1 . . C
C3 0.3060(5) 1.0890(10) 0.5438(3) 0.060(2) Uani d DU 1 . . C
C4 0.1909(5) 1.094(2) 0.5422(3) 0.061(2) Uani d U 1 . . C
C5 0.3650(5) 1.238(2) 0.5029(3) 0.060(2) Uani d U 1 . . C
H1W1 0.6710(10) -0.110(10) 0.707(3) 0.065 Uiso d D 1 . . H
H1W2 0.566(4) -0.190(10) 0.681(3) 0.065 Uiso d D 1 . . H
H2A 0.2553 0.7928 0.6598 0.037 Uiso calc R 1 A 1 H
H2B 0.2573 0.6348 0.5903 0.037 Uiso calc R 1 A 1 H
H4 0.1521 0.9899 0.5702 0.073 Uiso calc R 1 . . H
H5 0.4427 1.2271 0.5052 0.072 Uiso calc R 1 . . H

loop_
_atom_site_aniso_label
_atom_site_aniso_U_11
_atom_site_aniso_U_22
_atom_site_aniso_U_33
_atom_site_aniso_U_12
_atom_site_aniso_U_13
_atom_site_aniso_U_23
Cd1 0.0225(2) 0.0195(3) 0.0456(3) 0.000 0.0002(2) 0.000
S1 0.029(2) 0.048(2) 0.0470(10) 0.013(2) -0.0059(14) 0.0150(10)
O1W 0.028(2) 0.038(2) 0.098(3) -0.008(2) 0.016(2) -0.030(2)
O1 0.029(2) 0.030(2) 0.045(2) -0.002(2) 0.0010(10) 0.0110(10)
O2 0.026(2) 0.026(2) 0.041(2) -0.0010(10) 0.0000(10) 0.0010(10)
O3 0.029(2) 0.048(2) 0.0470(10) 0.013(2) -0.0060(10) 0.0150(10)
C1 0.030(2) 0.019(2) 0.031(2) -0.002(2) -0.003(2) -0.001(2)
C2 0.026(2) 0.031(2) 0.035(2) 0.002(2) 0.000(2) 0.008(2)
C3 0.037(3) 0.096(5) 0.047(3) 0.019(3) -0.007(2) -0.031(3)
C4 0.035(3) 0.094(5) 0.052(3) 0.014(3) -0.005(2) -0.027(3)
C5 0.030(2) 0.090(5) 0.058(3) 0.019(3) -0.005(2) -0.029(3)

loop_
_atom_type_symbol
_atom_type_description
_atom_type_scat_dispersion_real
_atom_type_scat_dispersion_imag
_atom_type_scat_source
C C 0.0033 0.0016 'International Tables Vol C Tables 4.2.6.8 and 6.1.1.4'
H H 0.0000 0.0000 'International Tables Vol C Tables 4.2.6.8 and 6.1.1.4'
O O 0.0106 0.0060 'International Tables Vol C Tables 4.2.6.8 and 6.1.1.4'
S S 0.1246 0.1234 'International Tables Vol C Tables 4.2.6.8 and 6.1.1.4'
Cd Cd -0.8075 1.2024 'International Tables Vol C Tables 4.2.6.8 and 6.1.1.4'

loop_
_geom_angle_atom_site_label_1
_geom_angle_atom_site_label_2
_geom_angle_atom_site_label_3
_geom_angle_site_symmetry_1
_geom_angle_site_symmetry_3
_geom_angle
_geom_angle_publ_flag
O1 Cd1 O1 . 2_656 131.9(2) yes
O1 Cd1 O2 . . 55.30(10) yes
O1 Cd1 O2 . 2_656 88.80(10) yes
O1 Cd1 O1W . . 131.6(2) yes
O1 Cd1 O1W . 2_656 85.20(10) yes
O1 Cd1 O2 2_656 . 88.80(10) no
O1 Cd1 O2 2_656 2_656 55.30(10) no
O1 Cd1 O1W 2_656 . 85.20(10) no
O1 Cd1 O1W 2_656 2_656 131.6(2) no
O2 Cd1 O2 . 2_656 87.1(2) yes
O2 Cd1 O1W . . 106.5(2) yes
O2 Cd1 O1W 2_656 . 138.30(10) yes
O2 Cd1 O1W . 2_656 138.30(10) no
O2 Cd1 O1W 2_656 2_656 106.5(2) no
O1W Cd1 O1W . 2_656 89.3(2) yes
C3 S1 C2 . . 98.6(3) no
C1 O1 Cd1 . . 90.4(3) no
C1 O2 Cd1 . . 92.2(3) no
C2 O3 C3 . . 122.8(8) no
O2 C1 O1 . . 121.9(4) no
O2 C1 C2 . . 120.7(4) no
O1 C1 C2 . . 117.4(4) no
O3 C2 C1 . . 116.6(5) no
C1 C2 S1 . . 106.7(3) no
C5 C3 C4 . . 122.6(7) no
C5 C3 O3 . . 120.4(6) no
C4 C3 O3 . . 116.8(8) no
C5 C3 S1 . . 107.4(5) no
C4 C3 S1 . . 129.9(7) no
C3 C4 C5 . 7_576 117.5(8) no
C3 C5 C4 . 7_576 119.9(6) no
Cd1 O1W H1W1 . . 133(4) no
Cd1 O1W H1W2 . . 116(4) no
H1W1 O1W H1W2 . . 111(2) no
O3 C2 H2A . . 109.6 no
C1 C2 H2A . . 110.4 no
S1 C2 H2A . . 110.4 no
O3 C2 H2B . . 100.7 no
C1 C2 H2B . . 110.4 no
S1 C2 H2B . . 110.4 no
H2A C2 H2B . . 108.6 no
C3 C4 H4 . . 121.2 no
C5 C4 H4 7_576 . 121.2 no
C3 C5 H5 . . 120.1 no
C4 C5 H5 7_576 . 120.1 no

loop_
_geom_bond_atom_site_label_1
_geom_bond_atom_site_label_2
_geom_bond_site_symmetry_2
_geom_bond_distance
_geom_bond_publ_flag
Cd1 O1 . 2.395(3) yes
Cd1 O1 2_656 2.395(3) no
Cd1 O2 . 2.359(3) yes
Cd1 O2 2_656 2.359(3) no
Cd1 O1W . 2.193(4) yes
Cd1 O1W 2_656 2.193(4) no
S1 C3 . 1.674(6) no
S1 C2 . 1.785(5) no
O1 C1 . 1.264(5) no
O2 C1 . 1.258(6) no
O3 C2 . 1.486(8) no
O3 C3 . 1.502(9) no
C1 C2 . 1.510(6) no
C3 C5 . 1.362(11) no
C3 C4 . 1.379(8) no
C4 C5 7_576 1.390(10) no
C5 C4 7_576 1.390(10) no
O1W H1W1 . 0.840(10) no
O1W H1W2 . 0.840(10) no
C2 H2A . 0.97 no
C2 H2B . 0.97 no
C4 H4 . 0.93 no
C5 H5 . 0.93 no

loop_
_geom_hbond_atom_site_label_D
_geom_hbond_atom_site_label_H
_geom_hbond_atom_site_label_A
_geom_hbond_site_symmetry_A
_geom_hbond_distance_DH
_geom_hbond_distance_HA
_geom_hbond_distance_DA
_geom_hbond_angle_DHA
_geom_hbond_publ_flag
O1W H1W1 O1 3_545 0.850(10) 1.840(10) 2.678(6) 175(8) yes
O1W H1W2 O2 1_545 0.840(10) 1.95(3) 2.743(6) 157(8) yes

loop_
_geom_torsion_atom_site_label_1
_geom_torsion_atom_site_label_2
_geom_torsion_atom_site_label_3
_geom_torsion_atom_site_label_4
_geom_torsion_site_symmetry_1
_geom_torsion_site_symmetry_4
_geom_torsion
_geom_torsion_publ_flag
O1W Cd1 O1 C1 . . -83.7(3) no
O1W Cd1 O1 C1 2_656 . -168.4(3) no
O2 Cd1 O1 C1 2_656 . 84.9(3) no
O2 Cd1 O1 C1 . . -2.4(2) no
O1 Cd1 O1 C1 2_656 . 46.6(2) no
O1W Cd1 O2 C1 . . 132.0(3) no
O1W Cd1 O2 C1 2_656 . 23.8(4) no
O2 Cd1 O2 C1 2_656 . -88.1(3) no
O1 Cd1 O2 C1 2_656 . -143.3(3) no
O1 Cd1 O2 C1 . . 2.5(2) no
Cd1 O2 C1 O1 . . -4.5(4) no
Cd1 O2 C1 C2 . . 175.9(4) no
Cd1 O1 C1 O2 . . 4.4(4) no
Cd1 O1 C1 C2 . . -176.0(4) no
C3 O3 C2 C1 . . 177.8(9) no
C3 O3 C2 S1 . . -152(5) no
O2 C1 C2 O3 . . -6.0(9) no
O1 C1 C2 O3 . . 174.4(8) no
O2 C1 C2 S1 . . -11.9(6) no
O1 C1 C2 S1 . . 168.5(4) no
C3 S1 C2 O3 . . 21(4) no
C3 S1 C2 C1 . . 173.0(4) no
C2 O3 C3 C5 . . -173.7(9) no
C2 O3 C3 C4 . . 1.5(16) no
C2 O3 C3 S1 . . 157(4) no
C2 S1 C3 C5 . . -169.9(5) no
C2 S1 C3 C4 . . 12.7(8) no
C2 S1 C3 O3 . . -16(3) no
C5 C3 C4 C5 . 7_576 -1.0(10) no
O3 C3 C4 C5 . 7_576 -175.7(8) no
S1 C3 C4 C5 . 7_576 176.5(5) no
C4 C3 C5 C4 . 7_576 1.0(10) no
O3 C3 C5 C4 . 7_576 175.6(8) no
S1 C3 C5 C4 . 7_576 -177.1(5) no
